data_7152645
loop_
_publ_author_name
'Grzegorzek, Norbert'
'Latos-Gra\.zy\'nski, Lechos\/law'
'Szterenberg, Ludmi\/la'

_publ_section_title
;
 Regioselective phosphorylation and thiophosphorylation of N-confused
 porphyrin: a route to hybrid carbaporphyrinoids.
;
_journal_issue 40
_journal_name_full 'Organic &amp; biomolecular chemistry'
_journal_page_first 8064
_journal_page_last 8075
_journal_paper_doi 10.1039/c2ob26019k
_journal_volume 10
_journal_year 2012
_chemical_formula_sum 'C60 H47 N4 P S2'
_chemical_formula_weight 919.11
_chemical_name_systematic
;
5,10,15,20-Tetratolyl-2-aza-21-carbaporphiryno-21-diphenylphosphinodithioate
;
_space_group_IT_number 14
_symmetry_space_group_name_Hall '-P 2yn'
_symmetry_space_group_name_H-M 'P 1 21/n 1'
_atom_sites_solution_hydrogens geom
_atom_sites_solution_primary direct
_atom_sites_solution_secondary difmap
_audit_creation_method SHELXL-97
_audit_update_record
;
2012-03-16 # Formatted by publCIF
;
_cell_angle_alpha 90.00
_cell_angle_beta 100.53(3)
_cell_angle_gamma 90.00
_cell_formula_units_Z 4
_cell_length_a 14.678(4)
_cell_length_b 15.687(4)
_cell_length_c 20.796(6)
_cell_measurement_temperature 100(2)
_cell_volume 4708(2)
_computing_structure_refinement 'SHELXL-97 (Sheldrick, 1997)'
_computing_structure_solution 'SHELXS-97 (Sheldrick, 1990)'
_diffrn_ambient_temperature 100(2)
_diffrn_measured_fraction_theta_full 0.992
_diffrn_measured_fraction_theta_max 0.923
_diffrn_radiation_monochromator graphite
_diffrn_radiation_source 'fine-focus sealed tube'
_diffrn_radiation_type MoK\a
_diffrn_radiation_wavelength 0.71073
_diffrn_reflns_av_R_equivalents 0.0532
_diffrn_reflns_av_sigmaI/netI 0.1117
_diffrn_reflns_limit_h_max 22
_diffrn_reflns_limit_h_min -23
_diffrn_reflns_limit_k_max 20
_diffrn_reflns_limit_k_min -25
_diffrn_reflns_limit_l_max 26
_diffrn_reflns_limit_l_min -33
_diffrn_reflns_number 57874
_diffrn_reflns_theta_full 26.50
_diffrn_reflns_theta_max 35.00
_diffrn_reflns_theta_min 4.65
_exptl_absorpt_coefficient_mu 0.193
_exptl_absorpt_correction_type none
_exptl_crystal_colour green
_exptl_crystal_density_diffrn 1.297
_exptl_crystal_density_method 'not measured'
_exptl_crystal_F_000 1928
_exptl_crystal_size_max 0.29
_exptl_crystal_size_mid 0.21
_exptl_crystal_size_min 0.19
_refine_diff_density_max 0.631
_refine_diff_density_min -0.597
_refine_diff_density_rms 0.073
_refine_ls_extinction_method none
_refine_ls_goodness_of_fit_ref 1.012
_refine_ls_hydrogen_treatment constr
_refine_ls_matrix_type full
_refine_ls_number_parameters 606
_refine_ls_number_reflns 19138
_refine_ls_number_restraints 0
_refine_ls_restrained_S_all 1.012
_refine_ls_R_factor_all 0.1149
_refine_ls_R_factor_gt 0.0553
_refine_ls_shift/su_max 0.008
_refine_ls_shift/su_mean 0.001
_refine_ls_structure_factor_coef Fsqd
_refine_ls_weighting_details 'calc w=1/[\s^2^(Fo^2^)+(0.0440P)^2^+0.0000P] where P=(Fo^2^+2Fc^2^)/3'
_refine_ls_weighting_scheme calc
_refine_ls_wR_factor_gt 0.1111
_refine_ls_wR_factor_ref 0.1174
_reflns_number_gt 9965
_reflns_number_total 19138
_reflns_threshold_expression >2sigma(I)
_cod_data_source_file c2ob26019k.txt
_cod_data_source_block ng08
_cod_original_sg_symbol_H-M P21/n
_cod_database_code 7152645

loop_
_symmetry_equiv_pos_as_xyz
'x, y, z'
'-x+1/2, y+1/2, -z+1/2'
'-x, -y, -z'
'x-1/2, -y-1/2, z-1/2'

loop_
_atom_site_label
_atom_site_type_symbol
_atom_site_fract_x
_atom_site_fract_y
_atom_site_fract_z
_atom_site_U_iso_or_equiv
_atom_site_adp_type
_atom_site_occupancy
_atom_site_symmetry_multiplicity
_atom_site_calc_flag
_atom_site_refinement_flags
S1 S 0.48514(2) 0.76463(2) 0.677629(17) 0.01737(8) Uani 1 1 d .
S2 S 0.27389(3) 0.74989(3) 0.727801(19) 0.02658(10) Uani 1 1 d .
P P 0.40076(3) 0.79084(3) 0.747355(18) 0.01890(9) Uani 1 1 d .
N24 N 0.47541(8) 0.61507(8) 0.58496(6) 0.0180(3) Uani 1 1 d .
H24 H 0.5021 0.6606 0.5748 0.022 Uiso 1 1 calc R
N2 N 0.28863(8) 0.81773(9) 0.52297(6) 0.0224(3) Uani 1 1 d .
C206 C 0.19070(10) 0.58473(10) 0.49572(7) 0.0230(3) Uani 1 1 d .
H206 H 0.2356 0.5504 0.4825 0.028 Uiso 1 1 calc R
N23 N 0.66309(8) 0.68366(8) 0.60356(6) 0.0174(3) Uani 1 1 d .
C201 C 0.21740(9) 0.64939(10) 0.54132(7) 0.0189(3) Uani 1 1 d .
N22 N 0.61201(7) 0.86684(8) 0.59946(6) 0.0165(2) Uani 1 1 d .
H22 H 0.5827 0.8193 0.5921 0.020 Uiso 1 1 calc R
C102 C 0.89279(10) 0.87198(10) 0.55072(8) 0.0247(3) Uani 1 1 d .
H102 H 0.8496 0.8775 0.5122 0.030 Uiso 1 1 calc R
C204 C 0.02896(10) 0.62050(11) 0.48928(7) 0.0238(3) Uani 1 1 d .
C202 C 0.14752(10) 0.69730(10) 0.56208(7) 0.0200(3) Uani 1 1 d .
H202 H 0.1635 0.7398 0.5933 0.024 Uiso 1 1 calc R
C207 C -0.07117(10) 0.61123(12) 0.45616(8) 0.0300(4) Uani 1 1 d .
H20A H -0.1103 0.6139 0.4884 0.045 Uiso 1 1 calc R
H20B H -0.0796 0.5574 0.4340 0.045 Uiso 1 1 calc R
H20C H -0.0872 0.6565 0.4251 0.045 Uiso 1 1 calc R
C20 C 0.31586(9) 0.67169(10) 0.56414(7) 0.0172(3) Uani 1 1 d .
C3 C 0.32945(9) 0.89244(10) 0.53418(6) 0.0166(3) Uani 1 1 d .
H3 H 0.3074 0.9424 0.5127 0.020 Uiso 1 1 calc R
C203 C 0.05548(10) 0.68215(10) 0.53682(7) 0.0216(3) Uani 1 1 d .
H203 H 0.0102 0.7139 0.5519 0.026 Uiso 1 1 calc R
C156 C 0.62973(10) 0.37287(10) 0.60533(7) 0.0224(3) Uani 1 1 d .
H156 H 0.5907 0.3768 0.5648 0.027 Uiso 1 1 calc R
C155 C 0.66235(10) 0.29347(10) 0.62872(7) 0.0232(3) Uani 1 1 d .
H155 H 0.6449 0.2452 0.6035 0.028 Uiso 1 1 calc R
C152 C 0.71435(10) 0.43785(10) 0.70182(7) 0.0214(3) Uani 1 1 d .
H152 H 0.7323 0.4860 0.7271 0.026 Uiso 1 1 calc R
C101 C 0.86685(9) 0.83560(9) 0.60602(7) 0.0193(3) Uani 1 1 d .
C151 C 0.65459(9) 0.44671(10) 0.64163(7) 0.0184(3) Uani 1 1 d .
C23 C 0.33351(11) 0.94690(11) 0.78227(7) 0.0257(4) Uani 1 1 d .
H23 H 0.2790 0.9174 0.7840 0.031 Uiso 1 1 calc R
C106 C 0.93359(10) 0.82786(10) 0.66270(8) 0.0245(3) Uani 1 1 d .
H106 H 0.9179 0.8030 0.6998 0.029 Uiso 1 1 calc R
C31 C 0.59460(12) 0.63837(12) 0.90359(8) 0.0353(4) Uani 1 1 d .
H31 H 0.6326 0.6068 0.9357 0.042 Uiso 1 1 calc R
C154 C 0.72064(10) 0.28481(10) 0.68922(7) 0.0221(3) Uani 1 1 d .
C16 C 0.52101(10) 0.54231(10) 0.60703(7) 0.0193(3) Uani 1 1 d .
C21 C 0.41805(9) 0.80210(9) 0.60405(7) 0.0156(3) Uani 1 1 d .
C105 C 1.02362(10) 0.85699(11) 0.66438(9) 0.0283(4) Uani 1 1 d .
H105 H 1.0674 0.8512 0.7026 0.034 Uiso 1 1 calc R
C7 C 0.64416(9) 1.00461(10) 0.62090(7) 0.0185(3) Uani 1 1 d .
H7 H 0.6379 1.0622 0.6297 0.022 Uiso 1 1 calc R
C153 C 0.74719(10) 0.35877(10) 0.72447(7) 0.0219(3) Uani 1 1 d .
H153 H 0.7880 0.3550 0.7642 0.026 Uiso 1 1 calc R
C57 C 0.30262(12) 1.29174(11) 0.57831(10) 0.0390(4) Uani 1 1 d .
H57A H 0.3381 1.3311 0.5575 0.058 Uiso 1 1 calc R
H57B H 0.2982 1.3124 0.6211 0.058 Uiso 1 1 calc R
H57C H 0.2416 1.2863 0.5525 0.058 Uiso 1 1 calc R
C22 C 0.40933(10) 0.90373(10) 0.76484(7) 0.0205(3) Uani 1 1 d .
C8 C 0.72568(10) 0.96325(9) 0.61932(7) 0.0196(3) Uani 1 1 d .
H8 H 0.7842 0.9881 0.6262 0.024 Uiso 1 1 calc R
C17 C 0.45146(10) 0.48240(10) 0.61620(8) 0.0259(4) Uani 1 1 d .
H17 H 0.4617 0.4267 0.6311 0.031 Uiso 1 1 calc R
C205 C 0.09789(10) 0.57114(10) 0.46996(8) 0.0249(3) Uani 1 1 d .
H205 H 0.0814 0.5282 0.4392 0.030 Uiso 1 1 calc R
C51 C 0.43483(9) 1.04413(9) 0.59221(7) 0.0164(3) Uani 1 1 d .
C13 C 0.77995(9) 0.58132(10) 0.61813(7) 0.0180(3) Uani 1 1 d .
H13 H 0.8091 0.5286 0.6246 0.022 Uiso 1 1 calc R
C29 C 0.54749(11) 0.77212(11) 0.85342(8) 0.0275(4) Uani 1 1 d .
H29 H 0.5573 0.8304 0.8500 0.033 Uiso 1 1 calc R
C30 C 0.60650(11) 0.72474(11) 0.89992(8) 0.0293(4) Uani 1 1 d .
H30 H 0.6540 0.7516 0.9285 0.035 Uiso 1 1 calc R
C1 C 0.34156(9) 0.75856(9) 0.56574(7) 0.0164(3) Uani 1 1 d .
C107 C 1.14479(11) 0.93156(12) 0.61332(10) 0.0384(5) Uani 1 1 d .
H10A H 1.1558 0.9419 0.5699 0.058 Uiso 1 1 calc R
H10B H 1.1901 0.8921 0.6352 0.058 Uiso 1 1 calc R
H10C H 1.1494 0.9842 0.6372 0.058 Uiso 1 1 calc R
C104 C 1.04897(10) 0.89459(10) 0.60972(9) 0.0265(4) Uani 1 1 d .
C53 C 0.42809(10) 1.19149(10) 0.55724(7) 0.0238(3) Uani 1 1 d .
H53 H 0.4530 1.2358 0.5363 0.029 Uiso 1 1 calc R
C54 C 0.34944(10) 1.20634(10) 0.58421(8) 0.0251(3) Uani 1 1 d .
C56 C 0.35600(9) 1.05956(10) 0.61980(7) 0.0203(3) Uani 1 1 d .
H56 H 0.3311 1.0155 0.6410 0.024 Uiso 1 1 calc R
C5 C 0.47426(9) 0.95763(9) 0.59633(6) 0.0160(3) Uani 1 1 d .
C4 C 0.41160(9) 0.88799(9) 0.58307(7) 0.0161(3) Uani 1 1 d .
C19 C 0.38117(10) 0.60671(10) 0.58098(7) 0.0196(3) Uani 1 1 d .
C52 C 0.46998(10) 1.11207(10) 0.56098(7) 0.0197(3) Uani 1 1 d .
H52 H 0.5223 1.1039 0.5424 0.024 Uiso 1 1 calc R
C26 C 0.49485(11) 1.03646(11) 0.77693(8) 0.0279(4) Uani 1 1 d .
H26 H 0.5489 1.0667 0.7753 0.033 Uiso 1 1 calc R
C18 C 0.36695(10) 0.52131(10) 0.59926(8) 0.0255(3) Uani 1 1 d .
H18 H 0.3098 0.4960 0.5997 0.031 Uiso 1 1 calc R
C25 C 0.42046(13) 1.07760(12) 0.79426(8) 0.0343(4) Uani 1 1 d .
H25 H 0.4241 1.1354 0.8043 0.041 Uiso 1 1 calc R
C157 C 0.75276(12) 0.19874(10) 0.71660(8) 0.0290(4) Uani 1 1 d .
H15A H 0.8070 0.2055 0.7498 0.043 Uiso 1 1 calc R
H15B H 0.7672 0.1633 0.6822 0.043 Uiso 1 1 calc R
H15C H 0.7045 0.1725 0.7353 0.043 Uiso 1 1 calc R
C24 C 0.33942(13) 1.03234(12) 0.79672(8) 0.0331(4) Uani 1 1 d .
H24A H 0.2889 1.0603 0.8083 0.040 Uiso 1 1 calc R
C15 C 0.61816(9) 0.53241(9) 0.61887(7) 0.0181(3) Uani 1 1 d .
C6 C 0.57022(9) 0.94450(9) 0.60676(7) 0.0163(3) Uani 1 1 d .
C28 C 0.47495(10) 0.73409(10) 0.81255(7) 0.0226(3) Uani 1 1 d .
C33 C 0.46572(14) 0.64606(13) 0.81528(10) 0.0528(6) Uani 1 1 d .
H33 H 0.4183 0.6188 0.7870 0.063 Uiso 1 1 calc R
C9 C 0.70580(9) 0.87554(10) 0.60541(7) 0.0172(3) Uani 1 1 d .
C32 C 0.52715(15) 0.59870(14) 0.86025(11) 0.0587(6) Uani 1 1 d .
H32 H 0.5222 0.5396 0.8607 0.070 Uiso 1 1 calc R
C27 C 0.49021(11) 0.95002(10) 0.76177(7) 0.0239(3) Uani 1 1 d .
H27 H 0.5408 0.9229 0.7496 0.029 Uiso 1 1 calc R
C10 C 0.76851(9) 0.80831(10) 0.60399(7) 0.0178(3) Uani 1 1 d .
C14 C 0.68146(9) 0.59788(9) 0.61332(7) 0.0170(3) Uani 1 1 d .
C12 C 0.82078(9) 0.65646(10) 0.61146(7) 0.0188(3) Uani 1 1 d .
H12 H 0.8834 0.6656 0.6114 0.023 Uiso 1 1 calc R
C55 C 0.31474(10) 1.13877(10) 0.61601(8) 0.0251(3) Uani 1 1 d .
H55 H 0.2628 1.1473 0.6350 0.030 Uiso 1 1 calc R
C103 C 0.98306(11) 0.89991(10) 0.55326(8) 0.0280(4) Uani 1 1 d .
H103 H 0.9997 0.9229 0.5158 0.034 Uiso 1 1 calc R
C11 C 0.74820(9) 0.72098(10) 0.60434(7) 0.0176(3) Uani 1 1 d .

loop_
_atom_site_aniso_label
_atom_site_aniso_U_11
_atom_site_aniso_U_22
_atom_site_aniso_U_33
_atom_site_aniso_U_23
_atom_site_aniso_U_13
_atom_site_aniso_U_12
S1 0.01508(16) 0.01814(19) 0.01863(16) 0.00094(14) 0.00238(13) 0.00116(14)
S2 0.01842(18) 0.0337(3) 0.0282(2) 0.00117(18) 0.00580(15) -0.00495(17)
P 0.01751(18) 0.0208(2) 0.01868(18) 0.00166(16) 0.00415(15) -0.00092(16)
N24 0.0141(6) 0.0154(7) 0.0252(6) -0.0009(5) 0.0053(5) -0.0031(5)
N2 0.0195(6) 0.0255(8) 0.0231(6) 0.0015(5) 0.0061(5) 0.0014(5)
C206 0.0178(7) 0.0217(9) 0.0309(8) -0.0064(7) 0.0078(6) -0.0003(6)
N23 0.0148(6) 0.0172(7) 0.0207(6) 0.0001(5) 0.0043(5) -0.0003(5)
C201 0.0143(6) 0.0175(8) 0.0247(7) -0.0005(6) 0.0036(6) -0.0031(6)
N22 0.0123(5) 0.0135(6) 0.0239(6) -0.0008(5) 0.0037(5) -0.0014(5)
C102 0.0220(8) 0.0237(9) 0.0298(8) 0.0024(7) 0.0081(7) 0.0005(6)
C204 0.0151(7) 0.0284(9) 0.0279(8) 0.0025(7) 0.0037(6) -0.0029(6)
C202 0.0187(7) 0.0190(8) 0.0229(7) -0.0029(6) 0.0057(6) -0.0005(6)
C207 0.0183(8) 0.0393(11) 0.0321(9) -0.0004(8) 0.0034(7) -0.0039(7)
C20 0.0147(7) 0.0192(8) 0.0180(7) -0.0021(6) 0.0036(5) -0.0013(6)
C3 0.0142(6) 0.0192(8) 0.0169(6) 0.0031(6) 0.0040(5) 0.0024(6)
C203 0.0159(7) 0.0228(9) 0.0275(8) -0.0005(7) 0.0080(6) 0.0010(6)
C156 0.0189(7) 0.0226(9) 0.0243(7) -0.0031(7) 0.0005(6) -0.0001(6)
C155 0.0237(8) 0.0174(8) 0.0283(8) -0.0048(7) 0.0043(6) -0.0017(6)
C152 0.0231(8) 0.0200(8) 0.0216(7) -0.0047(6) 0.0054(6) -0.0022(6)
C101 0.0152(7) 0.0163(8) 0.0275(8) -0.0006(6) 0.0069(6) 0.0006(6)
C151 0.0149(7) 0.0172(8) 0.0248(7) -0.0008(6) 0.0074(6) 0.0004(6)
C23 0.0294(8) 0.0276(10) 0.0211(7) 0.0012(7) 0.0077(7) 0.0041(7)
C106 0.0182(7) 0.0263(9) 0.0296(8) 0.0031(7) 0.0057(6) -0.0017(6)
C31 0.0364(10) 0.0369(11) 0.0307(9) 0.0141(8) 0.0012(8) 0.0056(8)
C154 0.0212(7) 0.0201(8) 0.0270(8) 0.0012(6) 0.0095(6) 0.0009(6)
C16 0.0179(7) 0.0156(8) 0.0246(7) -0.0014(6) 0.0044(6) 0.0005(6)
C21 0.0123(6) 0.0170(8) 0.0178(6) 0.0001(6) 0.0037(5) 0.0008(5)
C105 0.0163(7) 0.0269(10) 0.0401(9) -0.0006(8) 0.0012(7) -0.0005(7)
C7 0.0201(7) 0.0131(8) 0.0220(7) 0.0022(6) 0.0028(6) -0.0026(6)
C153 0.0236(7) 0.0226(9) 0.0190(7) 0.0005(6) 0.0027(6) -0.0009(6)
C57 0.0328(9) 0.0228(10) 0.0589(12) -0.0018(9) 0.0021(9) 0.0066(8)
C22 0.0240(8) 0.0216(8) 0.0156(7) 0.0003(6) 0.0028(6) 0.0025(6)
C8 0.0168(7) 0.0176(8) 0.0244(7) 0.0028(6) 0.0035(6) -0.0033(6)
C17 0.0207(7) 0.0158(8) 0.0421(9) 0.0022(7) 0.0078(7) 0.0001(6)
C205 0.0223(8) 0.0241(9) 0.0286(8) -0.0073(7) 0.0050(6) -0.0055(7)
C51 0.0152(7) 0.0155(8) 0.0177(7) -0.0005(6) 0.0004(5) -0.0001(6)
C13 0.0152(7) 0.0177(8) 0.0214(7) -0.0020(6) 0.0042(6) 0.0030(6)
C29 0.0305(8) 0.0224(9) 0.0286(8) 0.0008(7) 0.0025(7) 0.0020(7)
C30 0.0281(8) 0.0346(11) 0.0235(8) -0.0008(7) 0.0002(7) 0.0055(8)
C1 0.0130(6) 0.0176(8) 0.0196(7) -0.0008(6) 0.0053(5) 0.0012(6)
C107 0.0220(8) 0.0280(10) 0.0690(13) -0.0023(9) 0.0186(9) -0.0044(7)
C104 0.0180(7) 0.0176(8) 0.0471(10) -0.0030(7) 0.0144(7) 0.0001(6)
C53 0.0245(8) 0.0178(8) 0.0274(8) 0.0032(6) 0.0002(6) -0.0016(6)
C54 0.0230(8) 0.0191(8) 0.0304(8) -0.0039(7) -0.0022(6) 0.0044(6)
C56 0.0159(7) 0.0210(8) 0.0239(7) 0.0004(6) 0.0036(6) -0.0015(6)
C5 0.0156(7) 0.0174(8) 0.0152(6) 0.0010(6) 0.0033(5) -0.0001(6)
C4 0.0144(6) 0.0174(8) 0.0170(6) -0.0020(6) 0.0048(5) 0.0003(6)
C19 0.0163(7) 0.0182(8) 0.0246(7) -0.0034(6) 0.0049(6) -0.0029(6)
C52 0.0188(7) 0.0199(8) 0.0210(7) 0.0005(6) 0.0048(6) -0.0001(6)
C26 0.0296(9) 0.0226(9) 0.0276(8) -0.0007(7) -0.0051(7) -0.0041(7)
C18 0.0185(7) 0.0181(8) 0.0407(9) -0.0004(7) 0.0073(7) -0.0029(6)
C25 0.0540(12) 0.0219(10) 0.0254(8) -0.0051(7) 0.0029(8) 0.0047(9)
C157 0.0328(9) 0.0225(9) 0.0317(9) 0.0021(7) 0.0061(7) 0.0026(7)
C24 0.0446(10) 0.0309(10) 0.0263(8) 0.0015(7) 0.0130(8) 0.0143(8)
C15 0.0170(7) 0.0175(8) 0.0202(7) -0.0038(6) 0.0046(6) 0.0002(6)
C6 0.0157(6) 0.0150(8) 0.0183(7) 0.0016(6) 0.0032(5) -0.0007(6)
C28 0.0241(7) 0.0247(9) 0.0197(7) 0.0051(6) 0.0055(6) 0.0009(7)
C33 0.0509(12) 0.0331(12) 0.0620(13) 0.0210(10) -0.0222(10) -0.0169(10)
C9 0.0131(6) 0.0204(8) 0.0185(7) 0.0036(6) 0.0038(5) -0.0011(6)
C32 0.0600(14) 0.0301(12) 0.0745(15) 0.0291(11) -0.0177(12) -0.0121(10)
C27 0.0254(8) 0.0241(9) 0.0208(7) -0.0016(7) 0.0008(6) 0.0015(7)
C10 0.0147(7) 0.0204(8) 0.0189(7) 0.0017(6) 0.0047(5) 0.0008(6)
C14 0.0171(7) 0.0170(8) 0.0171(6) -0.0037(6) 0.0038(5) 0.0002(6)
C12 0.0133(6) 0.0209(8) 0.0227(7) -0.0017(6) 0.0051(6) 0.0021(6)
C55 0.0184(7) 0.0247(9) 0.0321(8) -0.0044(7) 0.0046(6) 0.0032(6)
C103 0.0276(8) 0.0225(9) 0.0385(9) 0.0054(7) 0.0181(7) -0.0008(7)
C11 0.0147(6) 0.0199(8) 0.0188(7) 0.0011(6) 0.0047(5) 0.0008(6)

loop_
_atom_type_symbol
_atom_type_description
_atom_type_scat_dispersion_real
_atom_type_scat_dispersion_imag
_atom_type_scat_source
C C 0.0033 0.0016 'International Tables Vol C Tables 4.2.6.8 and 6.1.1.4'
H H 0.0000 0.0000 'International Tables Vol C Tables 4.2.6.8 and 6.1.1.4'
N N 0.0061 0.0033 'International Tables Vol C Tables 4.2.6.8 and 6.1.1.4'
P P 0.1023 0.0942 'International Tables Vol C Tables 4.2.6.8 and 6.1.1.4'
S S 0.1246 0.1234 'International Tables Vol C Tables 4.2.6.8 and 6.1.1.4'

loop_
_geom_angle_atom_site_label_1
_geom_angle_atom_site_label_2
_geom_angle_atom_site_label_3
_geom_angle
C21 S1 P 103.08(5)
C22 P C28 108.71(7)
C22 P S2 113.27(5)
C28 P S2 114.64(6)
C22 P S1 107.50(5)
C28 P S1 94.04(5)
S2 P S1 116.88(3)
C16 N24 C19 111.56(12)
C3 N2 C1 107.00(12)
C205 C206 C201 120.58(14)
C11 N23 C14 105.09(11)
C206 C201 C202 117.95(13)
C206 C201 C20 121.80(13)
C202 C201 C20 120.11(13)
C9 N22 C6 111.18(12)
C103 C102 C101 119.96(15)
C203 C204 C205 118.03(13)
C203 C204 C207 120.98(14)
C205 C204 C207 120.86(14)
C203 C202 C201 120.78(14)
C19 C20 C1 121.95(13)
C19 C20 C201 119.52(13)
C1 C20 C201 118.49(12)
N2 C3 C4 112.31(13)
C202 C203 C204 121.33(14)
C155 C156 C151 121.04(14)
C156 C155 C154 121.26(14)
C153 C152 C151 121.14(14)
C106 C101 C102 118.46(13)
C106 C101 C10 121.56(13)
C102 C101 C10 119.95(13)
C156 C151 C152 117.48(14)
C156 C151 C15 122.26(13)
C152 C151 C15 120.24(13)
C24 C23 C22 120.37(16)
C105 C106 C101 120.64(15)
C32 C31 C30 119.99(17)
C153 C154 C155 117.51(14)
C153 C154 C157 120.70(14)
C155 C154 C157 121.78(14)
N24 C16 C15 124.81(13)
N24 C16 C17 106.14(12)
C15 C16 C17 129.03(14)
C4 C21 C1 106.40(12)
C4 C21 S1 125.52(11)
C1 C21 S1 125.68(11)
C104 C105 C106 120.89(15)
C8 C7 C6 108.51(13)
C152 C153 C154 121.52(14)
C27 C22 C23 118.60(15)
C27 C22 P 121.76(12)
C23 C22 P 119.65(12)
C7 C8 C9 108.40(13)
C18 C17 C16 107.99(14)
C206 C205 C204 121.23(14)
C52 C51 C56 117.47(13)
C52 C51 C5 123.82(13)
C56 C51 C5 118.70(13)
C12 C13 C14 107.06(13)
C28 C29 C30 120.87(16)
C31 C30 C29 119.87(16)
C20 C1 N2 120.28(12)
C20 C1 C21 130.88(13)
N2 C1 C21 108.82(13)
C103 C104 C105 118.05(14)
C103 C104 C107 121.36(15)
C105 C104 C107 120.55(16)
C52 C53 C54 121.33(14)
C53 C54 C55 117.76(14)
C53 C54 C57 121.16(15)
C55 C54 C57 121.07(15)
C55 C56 C51 121.25(14)
C6 C5 C4 120.90(13)
C6 C5 C51 121.22(13)
C4 C5 C51 117.61(12)
C21 C4 C5 131.88(13)
C21 C4 C3 105.43(12)
C5 C4 C3 122.13(13)
N24 C19 C20 125.48(13)
N24 C19 C18 105.62(13)
C20 C19 C18 128.87(13)
C53 C52 C51 121.01(14)
C25 C26 C27 120.64(16)
C17 C18 C19 108.61(13)
C26 C25 C24 119.69(16)
C23 C24 C25 120.62(16)
C14 C15 C16 124.63(14)
C14 C15 C151 118.76(12)
C16 C15 C151 116.55(13)
N22 C6 C5 124.44(13)
N22 C6 C7 105.57(12)
C5 C6 C7 129.80(14)
C29 C28 C33 118.51(15)
C29 C28 P 122.88(13)
C33 C28 P 118.00(13)
C32 C33 C28 120.17(18)
N22 C9 C10 125.22(14)
N22 C9 C8 106.28(12)
C10 C9 C8 128.24(13)
C31 C32 C33 120.3(2)
C26 C27 C22 120.07(15)
C11 C10 C9 126.37(13)
C11 C10 C101 118.92(13)
C9 C10 C101 114.62(13)
N23 C14 C15 127.66(13)
N23 C14 C13 110.45(12)
C15 C14 C13 121.89(13)
C13 C12 C11 106.78(12)
C56 C55 C54 121.18(14)
C104 C103 C102 121.96(15)
N23 C11 C10 127.49(13)
N23 C11 C12 110.53(13)
C10 C11 C12 121.79(13)

loop_
_geom_bond_atom_site_label_1
_geom_bond_atom_site_label_2
_geom_bond_distance
S1 C21 1.7623(15)
S1 P 2.1124(8)
S2 P 1.9413(7)
P C22 1.8076(17)
P C28 1.8102(16)
N24 C16 1.3598(19)
N24 C19 1.3769(18)
N2 C3 1.3176(19)
N2 C1 1.4154(19)
C206 C205 1.386(2)
C206 C201 1.395(2)
N23 C11 1.3770(18)
N23 C14 1.3801(19)
C201 C202 1.402(2)
C201 C20 1.4784(19)
N22 C9 1.3664(17)
N22 C6 1.3848(18)
C102 C103 1.387(2)
C102 C101 1.398(2)
C204 C203 1.387(2)
C204 C205 1.390(2)
C204 C207 1.512(2)
C202 C203 1.378(2)
C20 C19 1.399(2)
C20 C1 1.413(2)
C3 C4 1.4297(19)
C156 C155 1.390(2)
C156 C151 1.394(2)
C155 C154 1.393(2)
C152 C153 1.382(2)
C152 C151 1.398(2)
C101 C106 1.394(2)
C101 C10 1.4988(19)
C151 C15 1.492(2)
C23 C24 1.373(2)
C23 C22 1.406(2)
C106 C105 1.393(2)
C31 C32 1.361(3)
C31 C30 1.370(2)
C154 C153 1.390(2)
C154 C157 1.507(2)
C16 C15 1.4105(19)
C16 C17 1.426(2)
C21 C4 1.414(2)
C21 C1 1.4265(19)
C105 C104 1.390(2)
C7 C8 1.367(2)
C7 C6 1.4273(19)
C57 C54 1.500(2)
C22 C27 1.403(2)
C8 C9 1.425(2)
C17 C18 1.370(2)
C51 C52 1.395(2)
C51 C56 1.403(2)
C51 C5 1.472(2)
C13 C12 1.341(2)
C13 C14 1.4542(19)
C29 C28 1.372(2)
C29 C30 1.390(2)
C107 C104 1.510(2)
C104 C103 1.381(2)
C53 C52 1.385(2)
C53 C54 1.392(2)
C54 C55 1.394(2)
C56 C55 1.378(2)
C5 C6 1.4005(19)
C5 C4 1.422(2)
C19 C18 1.418(2)
C26 C25 1.372(2)
C26 C27 1.391(2)
C25 C24 1.394(3)
C15 C14 1.404(2)
C28 C33 1.390(2)
C33 C32 1.390(3)
C9 C10 1.404(2)
C10 C11 1.402(2)
C12 C11 1.4574(19)

loop_
_geom_torsion_atom_site_label_1
_geom_torsion_atom_site_label_2
_geom_torsion_atom_site_label_3
_geom_torsion_atom_site_label_4
_geom_torsion
C21 S1 P C22 -76.76(7)
C21 S1 P C28 172.17(7)
C21 S1 P S2 51.88(6)
C205 C206 C201 C202 2.7(2)
C205 C206 C201 C20 -173.10(14)
C206 C201 C202 C203 -1.6(2)
C20 C201 C202 C203 174.21(14)
C206 C201 C20 C19 -44.8(2)
C202 C201 C20 C19 139.52(15)
C206 C201 C20 C1 132.71(15)
C202 C201 C20 C1 -43.0(2)
C1 N2 C3 C4 1.22(15)
C201 C202 C203 C204 -1.3(2)
C205 C204 C203 C202 3.1(2)
C207 C204 C203 C202 -172.79(15)
C151 C156 C155 C154 0.2(2)
C103 C102 C101 C106 -0.4(2)
C103 C102 C101 C10 177.80(14)
C155 C156 C151 C152 0.8(2)
C155 C156 C151 C15 -177.86(13)
C153 C152 C151 C156 -0.2(2)
C153 C152 C151 C15 178.50(13)
C102 C101 C106 C105 1.0(2)
C10 C101 C106 C105 -177.21(15)
C156 C155 C154 C153 -1.9(2)
C156 C155 C154 C157 176.99(14)
C19 N24 C16 C15 -177.20(13)
C19 N24 C16 C17 1.63(16)
P S1 C21 C4 81.32(12)
P S1 C21 C1 -78.65(12)
C101 C106 C105 C104 0.2(2)
C151 C152 C153 C154 -1.5(2)
C155 C154 C153 C152 2.5(2)
C157 C154 C153 C152 -176.37(14)
C24 C23 C22 C27 -0.8(2)
C24 C23 C22 P 178.96(12)
C28 P C22 C27 69.78(13)
S2 P C22 C27 -161.55(10)
S1 P C22 C27 -30.87(13)
C28 P C22 C23 -109.99(12)
S2 P C22 C23 18.69(13)
S1 P C22 C23 149.36(11)
C6 C7 C8 C9 -1.12(16)
N24 C16 C17 C18 0.07(17)
C15 C16 C17 C18 178.84(15)
C201 C206 C205 C204 -0.8(2)
C203 C204 C205 C206 -2.1(2)
C207 C204 C205 C206 173.85(15)
C32 C31 C30 C29 2.3(3)
C28 C29 C30 C31 2.5(2)
C19 C20 C1 N2 150.92(13)
C201 C20 C1 N2 -26.53(19)
C19 C20 C1 C21 -27.2(2)
C201 C20 C1 C21 155.33(14)
C3 N2 C1 C20 -178.62(12)
C3 N2 C1 C21 -0.10(15)
C4 C21 C1 C20 177.28(14)
S1 C21 C1 C20 -19.6(2)
C4 C21 C1 N2 -1.03(15)
S1 C21 C1 N2 162.07(10)
C106 C105 C104 C103 -1.9(2)
C106 C105 C104 C107 175.70(15)
C52 C53 C54 C55 0.9(2)
C52 C53 C54 C57 -178.16(15)
C52 C51 C56 C55 0.2(2)
C5 C51 C56 C55 -178.39(13)
C52 C51 C5 C6 39.1(2)
C56 C51 C5 C6 -142.38(14)
C52 C51 C5 C4 -134.90(14)
C56 C51 C5 C4 43.58(18)
C1 C21 C4 C5 -169.67(14)
S1 C21 C4 C5 27.2(2)
C1 C21 C4 C3 1.67(14)
S1 C21 C4 C3 -161.47(10)
C6 C5 C4 C21 32.4(2)
C51 C5 C4 C21 -153.53(14)
C6 C5 C4 C3 -137.73(14)
C51 C5 C4 C3 36.34(18)
N2 C3 C4 C21 -1.86(15)
N2 C3 C4 C5 170.53(12)
C16 N24 C19 C20 175.59(14)
C16 N24 C19 C18 -2.62(16)
C1 C20 C19 N24 -16.8(2)
C201 C20 C19 N24 160.58(13)
C1 C20 C19 C18 160.94(15)
C201 C20 C19 C18 -21.6(2)
C54 C53 C52 C51 -0.2(2)
C56 C51 C52 C53 -0.3(2)
C5 C51 C52 C53 178.20(13)
C16 C17 C18 C19 -1.66(18)
N24 C19 C18 C17 2.59(17)
C20 C19 C18 C17 -175.54(15)
C27 C26 C25 C24 0.0(2)
C22 C23 C24 C25 0.1(2)
C26 C25 C24 C23 0.3(2)
N24 C16 C15 C14 4.1(2)
C17 C16 C15 C14 -174.47(15)
N24 C16 C15 C151 -178.67(13)
C17 C16 C15 C151 2.8(2)
C156 C151 C15 C14 -124.34(15)
C152 C151 C15 C14 57.02(19)
C156 C151 C15 C16 58.26(19)
C152 C151 C15 C16 -120.39(15)
C9 N22 C6 C5 172.86(13)
C9 N22 C6 C7 -2.51(15)
C4 C5 C6 N22 6.1(2)
C51 C5 C6 N22 -167.70(12)
C4 C5 C6 C7 -179.67(13)
C51 C5 C6 C7 6.5(2)
C8 C7 C6 N22 2.19(15)
C8 C7 C6 C5 -172.84(14)
C30 C29 C28 C33 -4.7(2)
C30 C29 C28 P -175.55(12)
C22 P C28 C29 -21.00(15)
S2 P C28 C29 -148.91(12)
S1 P C28 C29 89.02(13)
C22 P C28 C33 168.11(14)
S2 P C28 C33 40.21(16)
S1 P C28 C33 -81.87(15)
C29 C28 C33 C32 2.2(3)
P C28 C33 C32 173.53(18)
C6 N22 C9 C10 176.40(13)
C6 N22 C9 C8 1.85(15)
C7 C8 C9 N22 -0.41(16)
C7 C8 C9 C10 -174.74(14)
C30 C31 C32 C33 -4.8(3)
C28 C33 C32 C31 2.5(3)
C25 C26 C27 C22 -0.8(2)
C23 C22 C27 C26 1.1(2)
P C22 C27 C26 -178.63(11)
N22 C9 C10 C11 -8.3(2)
C8 C9 C10 C11 165.00(14)
N22 C9 C10 C101 175.19(13)
C8 C9 C10 C101 -11.5(2)
C106 C101 C10 C11 -72.41(19)
C102 C101 C10 C11 109.40(16)
C106 C101 C10 C9 104.35(16)
C102 C101 C10 C9 -73.84(18)
C11 N23 C14 C15 177.59(13)
C11 N23 C14 C13 -1.90(15)
C16 C15 C14 N23 8.5(2)
C151 C15 C14 N23 -168.73(13)
C16 C15 C14 C13 -172.11(13)
C151 C15 C14 C13 10.7(2)
C12 C13 C14 N23 0.12(16)
C12 C13 C14 C15 -179.41(13)
C14 C13 C12 C11 1.63(15)
C51 C56 C55 C54 0.5(2)
C53 C54 C55 C56 -1.0(2)
C57 C54 C55 C56 178.04(15)
C105 C104 C103 C102 2.4(2)
C107 C104 C103 C102 -175.08(16)
C101 C102 C103 C104 -1.3(2)
C14 N23 C11 C10 -172.08(14)
C14 N23 C11 C12 2.93(15)
C9 C10 C11 N23 2.7(2)
C101 C10 C11 N23 179.09(13)
C9 C10 C11 C12 -171.75(13)
C101 C10 C11 C12 4.6(2)
C13 C12 C11 N23 -2.95(16)
C13 C12 C11 C10 172.39(13)
